data_4075663
loop_
_publ_author_name
'Boubekeur, Le\"ila'
'Ricard, Louis'
'M\'ezailles, Nicolas'
'Le Floch, Pascal'

_publ_section_title
;
 Synthesis of New Mixed Phosphine\sim Iminophosphorane Bidentate Ligands
 and Their Coordination to Group 10 Metal Centers
;
_journal_issue 6
_journal_name_full Organometallics
_journal_page_first 1065
_journal_paper_doi 10.1021/om0490684
_journal_volume 24
_journal_year 2005
_chemical_formula_sum 'C37 H39 Br Cl N O2 P2 Pd'
_chemical_formula_weight 813.39
_chemical_name_systematic
; 
 ? 
;
_space_group_IT_number 2
_symmetry_cell_setting triclinic
_symmetry_space_group_name_Hall '-P 1'
_symmetry_space_group_name_H-M 'P -1'
_atom_sites_solution_hydrogens geom
_atom_sites_solution_primary direct
_atom_sites_solution_secondary difmap
_audit_creation_method SHELXL-97
_cell_angle_alpha 93.1420(10)
_cell_angle_beta 102.6860(10)
_cell_angle_gamma 106.8090(10)
_cell_formula_units_Z 2
_cell_length_a 9.5450(10)
_cell_length_b 10.5560(10)
_cell_length_c 18.1810(10)
_cell_measurement_reflns_used 251
_cell_measurement_temperature 150.0(1)
_cell_measurement_theta_max 20.0
_cell_measurement_theta_min 3.0
_cell_volume 1697.0(3)
_computing_structure_refinement 'SHELXL-97 (Sheldrick, 1997)'
_computing_structure_solution 'SHELXS-97 (Sheldrick, 1990)'
_diffrn_ambient_temperature 150.0(1)
_diffrn_measured_fraction_theta_full 0.990
_diffrn_measured_fraction_theta_max 0.990
_diffrn_measurement_device_type KappaCCD
_diffrn_measurement_method 'phi and omega scans'
_diffrn_radiation_monochromator graphite
_diffrn_radiation_source 'fine-focus sealed tube'
_diffrn_radiation_type MoK\a
_diffrn_radiation_wavelength 0.71069
_diffrn_reflns_av_R_equivalents 0.0150
_diffrn_reflns_av_sigmaI/netI 0.0338
_diffrn_reflns_limit_h_max 13
_diffrn_reflns_limit_h_min -8
_diffrn_reflns_limit_k_max 13
_diffrn_reflns_limit_k_min -14
_diffrn_reflns_limit_l_max 22
_diffrn_reflns_limit_l_min -25
_diffrn_reflns_number 13220
_diffrn_reflns_theta_full 30.03
_diffrn_reflns_theta_max 30.03
_diffrn_reflns_theta_min 3.23
_exptl_absorpt_coefficient_mu 1.932
_exptl_absorpt_correction_T_max 0.7224
_exptl_absorpt_correction_T_min 0.7224
_exptl_absorpt_correction_type multi-scan
_exptl_crystal_colour orange
_exptl_crystal_density_diffrn 1.592
_exptl_crystal_density_method 'not measured'
_exptl_crystal_description block
_exptl_crystal_F_000 824
_exptl_crystal_size_max 0.18
_exptl_crystal_size_mid 0.18
_exptl_crystal_size_min 0.18
_refine_diff_density_max 1.436
_refine_diff_density_min -0.955
_refine_diff_density_rms 0.079
_refine_ls_extinction_method none
_refine_ls_goodness_of_fit_ref 1.021
_refine_ls_hydrogen_treatment mixed
_refine_ls_matrix_type full
_refine_ls_number_parameters 414
_refine_ls_number_reflns 9834
_refine_ls_number_restraints 1
_refine_ls_restrained_S_all 1.021
_refine_ls_R_factor_all 0.0378
_refine_ls_R_factor_gt 0.0312
_refine_ls_shift/su_max 0.001
_refine_ls_shift/su_mean 0.000
_refine_ls_structure_factor_coef Fsqd
_refine_ls_weighting_details 'calc w=1/[\s^2^(Fo^2^)+(0.0395P)^2^+1.5250P] where P=(Fo^2^+2Fc^2^)/3'
_refine_ls_weighting_scheme calc
_refine_ls_wR_factor_gt 0.0834
_refine_ls_wR_factor_ref 0.0863
_reflns_number_gt 8631
_reflns_number_total 9834
_reflns_threshold_expression >2sigma(I)
_cod_data_source_file om0490684si20041129_110219.cif
_cod_data_source_block pdmeobenziminop
_cod_depositor_comments
;
The following automatic conversions were performed:

'_symmetry_cell_setting' value 'Triclinic' changed to 'triclinic'
according to /home/saulius/struct/CIF-dictionaries/cif_core.dic
dictionary named 'cif_core.dic' version 2.4.1 from 2010-06-29.

Automatic conversion script
Id: cif_fix_values 1715 2011-07-08 13:25:40Z adriana 
;
_cod_original_sg_symbol_H-M 'P-1     '
_cod_database_code 4075663

loop_
_symmetry_equiv_pos_as_xyz
'x, y, z'
'-x, -y, -z'

loop_
_atom_site_label
_atom_site_type_symbol
_atom_site_fract_x
_atom_site_fract_y
_atom_site_fract_z
_atom_site_U_iso_or_equiv
_atom_site_adp_type
_atom_site_occupancy
_atom_site_symmetry_multiplicity
_atom_site_calc_flag
_atom_site_refinement_flags
_atom_site_disorder_assembly
_atom_site_disorder_group
Pd1 Pd -0.226331(17) 0.117577(14) 0.273150(9) 0.02051(5) Uani 1 1 d D . .
Br1 Br -0.2970(5) -0.1011(2) 0.2015(2) 0.0270(3) Uani 0.50 1 d P A 1
Br2 Br -0.3759(3) 0.02995(18) 0.36537(11) 0.0230(2) Uani 0.50 1 d P A 1
Cl2 Cl -0.3794(8) 0.0118(5) 0.3553(3) 0.0230(2) Uani 0.50 1 d P A 2
Cl1 Cl -0.3050(12) -0.0868(6) 0.2001(6) 0.0270(3) Uani 0.50 1 d PD A 2
P1 P -0.08140(6) 0.19632(5) 0.19537(3) 0.01973(10) Uani 1 1 d . A .
P2 P 0.01570(6) 0.38573(5) 0.33501(3) 0.02018(10) Uani 1 1 d . . .
O1 O -0.67010(19) 0.58223(17) 0.19917(10) 0.0330(4) Uani 1 1 d . A .
N1 N -0.16040(19) 0.31212(17) 0.32633(10) 0.0219(3) Uani 1 1 d . A .
C1 C 0.0430(2) 0.36446(19) 0.24048(12) 0.0223(4) Uani 1 1 d . A .
H1A H 0.1498 0.3721 0.2430 0.027 Uiso 1 1 calc R . .
H1B H 0.0161 0.4336 0.2108 0.027 Uiso 1 1 calc R . .
C2 C -0.1784(2) 0.2230(2) 0.10293(12) 0.0230(4) Uani 1 1 d . . .
C3 C -0.1014(3) 0.3121(2) 0.06044(13) 0.0293(4) Uani 1 1 d . A .
H3 H 0.0032 0.3582 0.0796 0.035 Uiso 1 1 calc R . .
C4 C -0.1776(3) 0.3334(3) -0.00970(14) 0.0358(5) Uani 1 1 d . . .
H4 H -0.1249 0.3933 -0.0388 0.043 Uiso 1 1 calc R A .
C5 C -0.3304(3) 0.2672(3) -0.03734(14) 0.0374(5) Uani 1 1 d . A .
H5 H -0.3823 0.2821 -0.0854 0.045 Uiso 1 1 calc R . .
C6 C -0.4077(3) 0.1798(3) 0.00453(14) 0.0368(5) Uani 1 1 d . . .
H6 H -0.5125 0.1347 -0.0147 0.044 Uiso 1 1 calc R A .
C7 C -0.3318(3) 0.1575(2) 0.07534(13) 0.0290(4) Uani 1 1 d . A .
H7 H -0.3850 0.0978 0.1044 0.035 Uiso 1 1 calc R . .
C8 C 0.0528(2) 0.11135(19) 0.18049(13) 0.0232(4) Uani 1 1 d . . .
C9 C 0.1395(3) 0.0782(2) 0.24467(14) 0.0296(5) Uani 1 1 d . A .
H9 H 0.1184 0.0899 0.2928 0.036 Uiso 1 1 calc R . .
C10 C 0.2563(3) 0.0285(2) 0.23802(15) 0.0335(5) Uani 1 1 d . . .
H10 H 0.3157 0.0069 0.2818 0.040 Uiso 1 1 calc R A .
C11 C 0.2865(3) 0.0102(2) 0.16802(16) 0.0353(5) Uani 1 1 d . A .
H11 H 0.3682 -0.0217 0.1639 0.042 Uiso 1 1 calc R . .
C12 C 0.1978(3) 0.0382(3) 0.10406(16) 0.0373(6) Uani 1 1 d . . .
H12 H 0.2168 0.0228 0.0557 0.045 Uiso 1 1 calc R A .
C13 C 0.0806(3) 0.0890(2) 0.10996(14) 0.0303(5) Uani 1 1 d . A .
H13 H 0.0200 0.1083 0.0658 0.036 Uiso 1 1 calc R . .
C14 C 0.1399(2) 0.3160(2) 0.39801(12) 0.0226(4) Uani 1 1 d . A .
C15 C 0.0793(3) 0.2306(2) 0.44699(13) 0.0257(4) Uani 1 1 d . . .
H15 H -0.0240 0.2122 0.4474 0.031 Uiso 1 1 calc R A .
C16 C 0.1708(3) 0.1728(2) 0.49509(13) 0.0296(5) Uani 1 1 d . A .
H16 H 0.1303 0.1155 0.5289 0.036 Uiso 1 1 calc R . .
C17 C 0.3205(3) 0.1985(2) 0.49386(13) 0.0310(5) Uani 1 1 d . . .
H17 H 0.3824 0.1579 0.5264 0.037 Uiso 1 1 calc R A .
C18 C 0.3811(3) 0.2834(3) 0.44530(15) 0.0344(5) Uani 1 1 d . A .
H18 H 0.4844 0.3011 0.4449 0.041 Uiso 1 1 calc R . .
C19 C 0.2914(3) 0.3424(2) 0.39736(13) 0.0296(5) Uani 1 1 d . . .
H19 H 0.3329 0.4006 0.3642 0.036 Uiso 1 1 calc R A .
C20 C 0.0710(2) 0.5622(2) 0.36441(12) 0.0239(4) Uani 1 1 d . A .
C21 C 0.1959(3) 0.6280(2) 0.42298(13) 0.0290(5) Uani 1 1 d . . .
H21 H 0.2538 0.5792 0.4511 0.035 Uiso 1 1 calc R A .
C22 C 0.2362(3) 0.7658(2) 0.44041(14) 0.0370(6) Uani 1 1 d . A .
H22 H 0.3224 0.8111 0.4802 0.044 Uiso 1 1 calc R . .
C23 C 0.1517(3) 0.8368(2) 0.40015(15) 0.0381(6) Uani 1 1 d . . .
H23 H 0.1801 0.9308 0.4123 0.046 Uiso 1 1 calc R A .
C24 C 0.0255(3) 0.7719(2) 0.34205(15) 0.0347(5) Uani 1 1 d . A .
H24 H -0.0333 0.8211 0.3150 0.042 Uiso 1 1 calc R . .
C25 C -0.0145(3) 0.6346(2) 0.32350(13) 0.0281(4) Uani 1 1 d . . .
H25 H -0.0998 0.5898 0.2831 0.034 Uiso 1 1 calc R A .
C26 C -0.2468(2) 0.3618(2) 0.37235(12) 0.0250(4) Uani 1 1 d . . .
H26A H -0.1758 0.4300 0.4138 0.030 Uiso 1 1 calc R A .
H26B H -0.3024 0.2872 0.3959 0.030 Uiso 1 1 calc R . .
C27 C -0.3582(2) 0.4220(2) 0.32619(12) 0.0232(4) Uani 1 1 d . A .
C28 C -0.4587(3) 0.3544(2) 0.25828(13) 0.0272(4) Uani 1 1 d . . .
H28 H -0.4571 0.2689 0.2400 0.033 Uiso 1 1 calc R A .
C29 C -0.5608(3) 0.4103(2) 0.21713(13) 0.0287(4) Uani 1 1 d . A .
H29 H -0.6290 0.3629 0.1710 0.034 Uiso 1 1 calc R . .
C30 C -0.5636(2) 0.5359(2) 0.24319(13) 0.0266(4) Uani 1 1 d . . .
C31 C -0.4636(3) 0.6053(2) 0.31031(14) 0.0283(4) Uani 1 1 d . A .
H31 H -0.4638 0.6915 0.3282 0.034 Uiso 1 1 calc R . .
C32 C -0.3627(3) 0.5466(2) 0.35115(13) 0.0279(4) Uani 1 1 d . . .
H32 H -0.2951 0.5936 0.3975 0.033 Uiso 1 1 calc R A .
C33 C -0.6877(3) 0.7025(3) 0.23083(16) 0.0366(5) Uani 1 1 d . . .
H33A H -0.7035 0.6925 0.2819 0.055 Uiso 1 1 calc R A .
H33B H -0.7751 0.7199 0.1985 0.055 Uiso 1 1 calc R . .
H33C H -0.5966 0.7773 0.2337 0.055 Uiso 1 1 calc R . .
O2 O -0.1033(3) 0.5958(2) 0.13423(13) 0.0518(5) Uani 1 1 d . . .
C34 C -0.2643(4) 0.5484(3) 0.1216(3) 0.0626(10) Uani 1 1 d . . .
H34A H -0.2972 0.5794 0.1653 0.075 Uiso 1 1 calc R . .
H34B H -0.3028 0.4498 0.1121 0.075 Uiso 1 1 calc R . .
C35 C -0.3183(5) 0.6119(4) 0.0494(4) 0.116(2) Uani 1 1 d . . .
H35A H -0.3396 0.5498 0.0026 0.139 Uiso 1 1 calc R . .
H35B H -0.4106 0.6357 0.0514 0.139 Uiso 1 1 calc R . .
C36 C -0.1901(5) 0.7328(4) 0.0517(2) 0.0662(10) Uani 1 1 d . . .
H36A H -0.2193 0.8148 0.0579 0.079 Uiso 1 1 calc R . .
H36B H -0.1537 0.7309 0.0049 0.079 Uiso 1 1 calc R . .
C37 C -0.0707(4) 0.7260(3) 0.1206(2) 0.0528(8) Uani 1 1 d . . .
H37A H 0.0308 0.7572 0.1106 0.063 Uiso 1 1 calc R . .
H37B H -0.0722 0.7833 0.1652 0.063 Uiso 1 1 calc R . .

loop_
_atom_site_aniso_label
_atom_site_aniso_U_11
_atom_site_aniso_U_22
_atom_site_aniso_U_33
_atom_site_aniso_U_23
_atom_site_aniso_U_13
_atom_site_aniso_U_12
Pd1 0.01857(8) 0.01855(7) 0.02408(8) 0.00526(5) 0.00590(6) 0.00431(5)
Br1 0.0285(5) 0.0169(5) 0.0355(2) 0.0015(5) 0.0094(3) 0.0060(4)
Br2 0.0266(2) 0.0204(6) 0.0195(6) 0.0015(3) 0.0080(4) 0.0020(4)
Cl2 0.0266(2) 0.0204(6) 0.0195(6) 0.0015(3) 0.0080(4) 0.0020(4)
Cl1 0.0285(5) 0.0169(5) 0.0355(2) 0.0015(5) 0.0094(3) 0.0060(4)
P1 0.0195(2) 0.0176(2) 0.0222(2) 0.00311(18) 0.00587(19) 0.00544(18)
P2 0.0195(2) 0.0182(2) 0.0225(2) 0.00309(18) 0.00583(19) 0.00472(18)
O1 0.0302(9) 0.0340(8) 0.0380(9) 0.0135(7) 0.0069(7) 0.0142(7)
N1 0.0189(8) 0.0204(7) 0.0269(9) 0.0027(6) 0.0072(7) 0.0056(6)
C1 0.0226(10) 0.0201(9) 0.0235(10) 0.0032(7) 0.0079(8) 0.0038(7)
C2 0.0269(10) 0.0226(9) 0.0214(9) 0.0038(7) 0.0060(8) 0.0105(8)
C3 0.0327(12) 0.0286(10) 0.0291(11) 0.0076(8) 0.0106(9) 0.0104(9)
C4 0.0492(15) 0.0353(12) 0.0303(12) 0.0129(10) 0.0147(11) 0.0189(11)
C5 0.0479(15) 0.0397(13) 0.0269(12) 0.0054(10) 0.0031(10) 0.0213(11)
C6 0.0353(13) 0.0410(13) 0.0315(12) 0.0030(10) -0.0014(10) 0.0156(11)
C7 0.0263(11) 0.0299(10) 0.0290(11) 0.0052(9) 0.0038(9) 0.0077(9)
C8 0.0209(9) 0.0179(8) 0.0308(11) 0.0033(7) 0.0067(8) 0.0055(7)
C9 0.0304(11) 0.0264(10) 0.0333(12) 0.0050(9) 0.0063(9) 0.0116(9)
C10 0.0292(12) 0.0271(10) 0.0443(14) 0.0057(10) 0.0039(10) 0.0124(9)
C11 0.0292(12) 0.0259(10) 0.0576(16) 0.0098(10) 0.0169(11) 0.0134(9)
C12 0.0434(14) 0.0358(12) 0.0447(14) 0.0091(11) 0.0239(12) 0.0199(11)
C13 0.0328(12) 0.0317(11) 0.0314(12) 0.0068(9) 0.0106(9) 0.0150(9)
C14 0.0228(10) 0.0208(9) 0.0238(10) 0.0030(7) 0.0057(8) 0.0064(7)
C15 0.0253(10) 0.0243(9) 0.0269(10) 0.0042(8) 0.0078(8) 0.0054(8)
C16 0.0351(12) 0.0265(10) 0.0265(11) 0.0062(8) 0.0073(9) 0.0079(9)
C17 0.0333(12) 0.0321(11) 0.0281(11) 0.0042(9) 0.0022(9) 0.0148(9)
C18 0.0259(11) 0.0453(13) 0.0357(13) 0.0105(10) 0.0081(9) 0.0155(10)
C19 0.0231(10) 0.0357(11) 0.0307(11) 0.0092(9) 0.0075(9) 0.0085(9)
C20 0.0275(10) 0.0199(9) 0.0250(10) 0.0037(7) 0.0097(8) 0.0059(8)
C21 0.0368(12) 0.0243(10) 0.0229(10) 0.0024(8) 0.0064(9) 0.0057(9)
C22 0.0478(15) 0.0266(11) 0.0275(12) -0.0033(9) 0.0046(10) 0.0022(10)
C23 0.0551(16) 0.0212(10) 0.0358(13) -0.0001(9) 0.0144(12) 0.0069(10)
C24 0.0451(14) 0.0247(10) 0.0389(13) 0.0075(9) 0.0141(11) 0.0141(10)
C25 0.0307(11) 0.0234(10) 0.0308(11) 0.0049(8) 0.0088(9) 0.0082(8)
C26 0.0244(10) 0.0280(10) 0.0247(10) 0.0050(8) 0.0086(8) 0.0091(8)
C27 0.0218(10) 0.0219(9) 0.0264(10) 0.0038(8) 0.0086(8) 0.0056(7)
C28 0.0253(11) 0.0224(9) 0.0331(11) 0.0007(8) 0.0076(9) 0.0065(8)
C29 0.0251(11) 0.0291(10) 0.0294(11) 0.0011(8) 0.0044(9) 0.0068(8)
C30 0.0222(10) 0.0283(10) 0.0320(11) 0.0111(9) 0.0089(8) 0.0086(8)
C31 0.0287(11) 0.0221(9) 0.0351(12) 0.0035(8) 0.0089(9) 0.0087(8)
C32 0.0256(11) 0.0249(10) 0.0313(11) -0.0012(8) 0.0055(9) 0.0071(8)
C33 0.0362(13) 0.0370(12) 0.0466(15) 0.0168(11) 0.0149(11) 0.0206(11)
O2 0.0469(12) 0.0588(13) 0.0508(12) 0.0093(10) 0.0085(10) 0.0203(10)
C34 0.053(2) 0.0410(16) 0.100(3) 0.0106(17) 0.030(2) 0.0140(14)
C35 0.052(2) 0.064(2) 0.200(6) -0.052(3) -0.038(3) 0.033(2)
C36 0.077(3) 0.066(2) 0.075(3) 0.0247(19) 0.034(2) 0.037(2)
C37 0.0395(16) 0.0558(18) 0.063(2) -0.0040(15) 0.0115(14) 0.0173(14)

loop_
_atom_type_symbol
_atom_type_description
_atom_type_scat_dispersion_real
_atom_type_scat_dispersion_imag
_atom_type_scat_source
C C 0.0033 0.0016 'International Tables Vol C Tables 4.2.6.8 and 6.1.1.4'
H H 0.0000 0.0000 'International Tables Vol C Tables 4.2.6.8 and 6.1.1.4'
N N 0.0061 0.0033 'International Tables Vol C Tables 4.2.6.8 and 6.1.1.4'
O O 0.0106 0.0060 'International Tables Vol C Tables 4.2.6.8 and 6.1.1.4'
P P 0.1023 0.0942 'International Tables Vol C Tables 4.2.6.8 and 6.1.1.4'
Cl Cl 0.1484 0.1585 'International Tables Vol C Tables 4.2.6.8 and 6.1.1.4'
Br Br -0.2901 2.4595 'International Tables Vol C Tables 4.2.6.8 and 6.1.1.4'
Pd Pd -0.9988 1.0072 'International Tables Vol C Tables 4.2.6.8 and 6.1.1.4'

loop_
_geom_angle_atom_site_label_1
_geom_angle_atom_site_label_2
_geom_angle_atom_site_label_3
_geom_angle
N1 Pd1 P1 86.84(5)
N1 Pd1 Cl1 172.8(3)
P1 Pd1 Cl1 88.3(3)
N1 Pd1 Cl2 98.08(11)
P1 Pd1 Cl2 174.46(13)
Cl1 Pd1 Cl2 87.1(3)
N1 Pd1 Br1 174.96(12)
P1 Pd1 Br1 88.46(11)
Cl1 Pd1 Br1 3.5(3)
Cl2 Pd1 Br1 86.70(15)
N1 Pd1 Br2 92.55(6)
P1 Pd1 Br2 176.90(6)
Cl1 Pd1 Br2 92.6(3)
Cl2 Pd1 Br2 5.55(13)
Br1 Pd1 Br2 92.24(12)
C2 P1 C8 107.46(10)
C2 P1 C1 104.56(9)
C8 P1 C1 102.63(9)
C2 P1 Pd1 115.99(7)
C8 P1 Pd1 117.80(7)
C1 P1 Pd1 106.73(7)
N1 P2 C20 113.31(10)
N1 P2 C14 114.22(10)
C20 P2 C14 108.44(10)
N1 P2 C1 104.88(10)
C20 P2 C1 107.11(9)
C14 P2 C1 108.51(10)
C30 O1 C33 116.14(19)
C26 N1 P2 121.68(14)
C26 N1 Pd1 123.79(13)
P2 N1 Pd1 111.66(9)
P2 C1 P1 107.00(10)
C7 C2 C3 119.8(2)
C7 C2 P1 119.52(17)
C3 C2 P1 120.61(17)
C4 C3 C2 120.0(2)
C5 C4 C3 120.0(2)
C6 C5 C4 120.3(2)
C5 C6 C7 120.1(2)
C2 C7 C6 119.7(2)
C13 C8 C9 119.5(2)
C13 C8 P1 122.74(17)
C9 C8 P1 117.50(17)
C10 C9 C8 120.0(2)
C11 C10 C9 120.2(2)
C10 C11 C12 120.0(2)
C11 C12 C13 120.4(2)
C8 C13 C12 119.8(2)
C19 C14 C15 120.0(2)
C19 C14 P2 121.89(16)
C15 C14 P2 118.11(16)
C16 C15 C14 119.7(2)
C17 C16 C15 120.1(2)
C16 C17 C18 120.3(2)
C19 C18 C17 120.2(2)
C18 C19 C14 119.7(2)
C21 C20 C25 119.8(2)
C21 C20 P2 122.84(17)
C25 C20 P2 117.28(17)
C20 C21 C22 119.8(2)
C23 C22 C21 120.3(2)
C22 C23 C24 120.5(2)
C23 C24 C25 119.7(2)
C24 C25 C20 119.9(2)
N1 C26 C27 112.69(17)
C32 C27 C28 118.2(2)
C32 C27 C26 120.26(19)
C28 C27 C26 121.51(19)
C29 C28 C27 120.8(2)
C28 C29 C30 120.1(2)
O1 C30 C31 124.1(2)
O1 C30 C29 115.9(2)
C31 C30 C29 119.9(2)
C30 C31 C32 119.0(2)
C27 C32 C31 121.9(2)
C37 O2 C34 105.1(2)
O2 C34 C35 102.6(3)
C36 C35 C34 104.3(3)
C35 C36 C37 103.5(3)
O2 C37 C36 107.4(3)

loop_
_geom_bond_atom_site_label_1
_geom_bond_atom_site_label_2
_geom_bond_distance
Pd1 N1 2.0774(17)
Pd1 P1 2.2197(5)
Pd1 Cl1 2.301(5)
Pd1 Cl2 2.410(6)
Pd1 Br1 2.4218(17)
Pd1 Br2 2.482(2)
P1 C2 1.811(2)
P1 C8 1.819(2)
P1 C1 1.851(2)
P2 N1 1.6027(18)
P2 C20 1.798(2)
P2 C14 1.806(2)
P2 C1 1.806(2)
O1 C30 1.374(3)
O1 C33 1.434(3)
N1 C26 1.470(3)
C2 C7 1.389(3)
C2 C3 1.397(3)
C3 C4 1.387(3)
C4 C5 1.385(4)
C5 C6 1.380(4)
C6 C7 1.400(3)
C8 C13 1.387(3)
C8 C9 1.399(3)
C9 C10 1.387(3)
C10 C11 1.381(4)
C11 C12 1.381(4)
C12 C13 1.394(3)
C14 C19 1.393(3)
C14 C15 1.398(3)
C15 C16 1.390(3)
C16 C17 1.381(3)
C17 C18 1.389(3)
C18 C19 1.387(3)
C20 C21 1.386(3)
C20 C25 1.399(3)
C21 C22 1.391(3)
C22 C23 1.378(4)
C23 C24 1.385(4)
C24 C25 1.390(3)
C26 C27 1.516(3)
C27 C32 1.383(3)
C27 C28 1.393(3)
C28 C29 1.385(3)
C29 C30 1.393(3)
C30 C31 1.387(3)
C31 C32 1.394(3)
O2 C37 1.368(4)
O2 C34 1.432(4)
C34 C35 1.560(7)
C35 C36 1.482(6)
C36 C37 1.518(5)
